data_7154260
loop_
_publ_author_name
'Moya-L\'opez, Juan Francisco'
'Elhalem, Eleonora'
'Recio, Roc\'io'
'\'Alvarez, Eleuterio'
'Fern\'andez, Inmaculada'
'Khiar, Noureddine'

_publ_section_title
;
 Studies on the diastereoselective oxidation of
 1-thio-\b-d-glucopyranosides: synthesis of the usually less favoured RS
 sulfoxide as a single diastereoisomer.
;
_journal_issue 6
_journal_name_full 'Organic &amp; biomolecular chemistry'
_journal_page_first 1904
_journal_page_last 1914
_journal_paper_doi 10.1039/c4ob02030h
_journal_volume 13
_journal_year 2015
_chemical_absolute_configuration rmad
_chemical_formula_moiety 'C17 H24 O10 S3'
_chemical_formula_sum 'C17 H24 O10 S3'
_chemical_formula_weight 484.54
_chemical_name_systematic
;
  ?
;
_space_group_IT_number 4
_symmetry_cell_setting monoclinic
_symmetry_space_group_name_Hall 'P 2yb'
_symmetry_space_group_name_H-M 'P 1 21 1'
_atom_sites_solution_hydrogens geom
_atom_sites_solution_primary direct
_atom_sites_solution_secondary difmap
_audit_creation_method SHELXL-97
_audit_update_record
;
2014-09-23 deposited with the CCDC.
2014-11-25 downloaded from the CCDC.
;
_cell_angle_alpha 90.00
_cell_angle_beta 99.08
_cell_angle_gamma 90.00
_cell_formula_units_Z 4
_cell_length_a 5.2270(6)
_cell_length_b 25.122(3)
_cell_length_c 16.5667(18)
_cell_measurement_reflns_used 9261
_cell_measurement_temperature 173(2)
_cell_measurement_theta_max 26.43
_cell_measurement_theta_min 2.73
_cell_volume 2148.2(4)
_computing_cell_refinement 'APEX2 Software Suite (Bruker, 2007)'
_computing_data_collection 'APEX2 Software Suite (Bruker, 2007)'
_computing_data_reduction 'APEX2 Software Suite (Bruker, 2007)'
_computing_molecular_graphics 'SHELXTL (Sheldrick, 2008)'
_computing_publication_material 'SHELXTL and publCIF (Westrip, 2010)'
_computing_structure_refinement 'SHELXL97 (Sheldrick, 2008)'
_computing_structure_solution 'SIR2002 (Burla et al., 2003)'
_diffrn_ambient_temperature 173(2)
_diffrn_detector_area_resol_mean 8.26
_diffrn_measured_fraction_theta_full 0.983
_diffrn_measured_fraction_theta_max 0.983
_diffrn_measurement_device_type
;
  Bruker-Nonius X8kappa APEX II CCD area detector
;
_diffrn_measurement_method 'phi and omega scans with narrow frames'
_diffrn_radiation_monochromator graphite
_diffrn_radiation_source 'fine-focus sealed tube'
_diffrn_radiation_type MoK\a
_diffrn_radiation_wavelength 0.71073
_diffrn_reflns_av_R_equivalents 0.0427
_diffrn_reflns_av_sigmaI/netI 0.0553
_diffrn_reflns_limit_h_max 6
_diffrn_reflns_limit_h_min -6
_diffrn_reflns_limit_k_max 29
_diffrn_reflns_limit_k_min -30
_diffrn_reflns_limit_l_max 18
_diffrn_reflns_limit_l_min -19
_diffrn_reflns_number 17443
_diffrn_reflns_theta_full 25.25
_diffrn_reflns_theta_max 25.25
_diffrn_reflns_theta_min 1.62
_diffrn_standards_decay_% 0
_exptl_absorpt_coefficient_mu 0.397
_exptl_absorpt_correction_T_max 0.9614
_exptl_absorpt_correction_T_min 0.8262
_exptl_absorpt_correction_type multi-scan
_exptl_absorpt_process_details
;
program SADABS, Bruker (2001).
;
_exptl_crystal_colour colourless
_exptl_crystal_density_diffrn 1.498
_exptl_crystal_density_method 'not measured'
_exptl_crystal_description needle
_exptl_crystal_F_000 1016
_exptl_crystal_size_max 0.50
_exptl_crystal_size_mid 0.40
_exptl_crystal_size_min 0.10
_refine_diff_density_max 0.856
_refine_diff_density_min -1.198
_refine_diff_density_rms 0.243
_refine_ls_abs_structure_details 'Flack H D (1983), Acta Cryst. A39, 876-881'
_refine_ls_abs_structure_Flack -0.01(3)
_refine_ls_extinction_method none
_refine_ls_goodness_of_fit_ref 1.029
_refine_ls_hydrogen_treatment constr
_refine_ls_matrix_type full
_refine_ls_number_parameters 547
_refine_ls_number_reflns 5111
_refine_ls_number_restraints 0
_refine_ls_restrained_S_all 1.063
_refine_ls_R_factor_all 0.0896
_refine_ls_R_factor_gt 0.0674
_refine_ls_shift/su_max 0.002
_refine_ls_shift/su_mean 0.000
_refine_ls_structure_factor_coef Fsqd
_refine_ls_weighting_details 'calc w=1/[\s^2^(Fo^2^)+(0.2000P)^2^+0.0000P] where P=(Fo^2^+2Fc^2^)/3'
_refine_ls_weighting_scheme calc
_refine_ls_wR_factor_gt 0.1116
_refine_ls_wR_factor_ref 0.1632
_reflns_number_gt 4896
_reflns_number_total 5111
_reflns_threshold_expression >2sigma(I)
_cod_data_source_file c4ob02030h2.cif
_cod_data_source_block 19RS
_cod_depositor_comments
;
The following automatic conversions were performed:

'_symmetry_cell_setting' value 'Monoclinic' changed to 'monoclinic'
according to
/usr/data/users/saulius/crontab/automatic-downloads/rss-feeds/RSC/lib/dictionaries/cif_core.dic
dictionary named 'cif_core.dic' version 2.4.2 from 2011-04-26.

Automatic conversion script
Id: cif_fix_values 2935 2014-11-11 08:27:57Z andrius 

 Adding full bibliography for 7154258--7154260.cif.
;
_cod_original_sg_symbol_H-M 'P 21'
_cod_database_code 7154260

loop_
_symmetry_equiv_pos_as_xyz
'x, y, z'
'-x, y+1/2, -z'

loop_
_atom_site_label
_atom_site_type_symbol
_atom_site_fract_x
_atom_site_fract_y
_atom_site_fract_z
_atom_site_U_iso_or_equiv
_atom_site_adp_type
_atom_site_occupancy
_atom_site_symmetry_multiplicity
_atom_site_calc_flag
_atom_site_refinement_flags
S1 S 0.5151(6) 0.33855(14) 0.9710(2) 0.0229(8) Uani 1 1 d .
S2 S 0.5395(7) 0.39844(17) 0.7700(3) 0.0326(9) Uani 1 1 d .
S3 S 0.6786(8) 0.57504(15) 0.8287(3) 0.0292(9) Uani 1 1 d .
O1 O 0.597(2) 0.4229(4) 1.0648(7) 0.0270(15) Uani 1 1 d .
O2 O 0.7078(17) 0.4193(4) 0.8520(7) 0.0255(14) Uani 1 1 d .
O3 O 0.542(2) 0.5273(4) 0.8685(7) 0.0264(15) Uani 1 1 d .
O4 O 0.666(2) 0.5667(4) 1.0358(7) 0.0262(15) Uani 1 1 d .
O5 O 0.708(2) 0.5479(4) 1.1735(7) 0.0288(16) Uani 1 1 d .
O6 O 0.2545(17) 0.3436(4) 0.9956(8) 0.029(2) Uani 1 1 d .
O7 O 0.602(3) 0.3434(5) 0.7611(9) 0.042(2) Uani 1 1 d .
O8 O 0.272(2) 0.4080(7) 0.7701(9) 0.048(3) Uani 1 1 d .
O9 O 0.586(3) 0.5713(5) 0.7441(8) 0.044(2) Uani 1 1 d .
O10 O 0.945(2) 0.5727(5) 0.8606(8) 0.036(2) Uani 1 1 d .
C1 C 0.675(3) 0.4049(6) 0.9929(10) 0.0224(15) Uani 1 1 d .
H1 H 0.8671 0.4006 1.0013 0.027 Uiso 1 1 calc R
C2 C 0.590(2) 0.4391(6) 0.9202(10) 0.0227(14) Uani 1 1 d .
H2 H 0.3971 0.4371 0.9055 0.027 Uiso 1 1 calc R
C3 C 0.670(3) 0.4972(6) 0.9364(10) 0.0241(15) Uani 1 1 d .
H3 H 0.8622 0.5006 0.9397 0.029 Uiso 1 1 calc R
C4 C 0.593(3) 0.5138(6) 1.0155(10) 0.0260(15) Uani 1 1 d .
H4 H 0.3992 0.5124 1.0084 0.031 Uiso 1 1 calc R
C5 C 0.694(3) 0.4748(6) 1.0817(10) 0.0269(16) Uani 1 1 d .
H5 H 0.8870 0.4734 1.0863 0.032 Uiso 1 1 calc R
C6 C 0.627(3) 0.4930(6) 1.1636(10) 0.0266(17) Uani 1 1 d .
H6A H 0.4387 0.4899 1.1639 0.032 Uiso 1 1 calc R
H6B H 0.7195 0.4710 1.2086 0.032 Uiso 1 1 calc R
C7 C 0.719(2) 0.3019(5) 1.0493(10) 0.022(2) Uani 1 1 d .
H7A H 0.8975 0.3005 1.0360 0.026 Uiso 1 1 calc R
H7B H 0.7265 0.3206 1.1022 0.026 Uiso 1 1 calc R
C8 C 0.619(3) 0.2452(6) 1.0572(11) 0.025(3) Uani 1 1 d .
H8A H 0.4886 0.2452 1.0935 0.038 Uiso 1 1 calc R
H8B H 0.7638 0.2221 1.0799 0.038 Uiso 1 1 calc R
H8C H 0.5420 0.2321 1.0031 0.038 Uiso 1 1 calc R
C9 C 0.668(3) 0.4365(8) 0.6995(11) 0.036(3) Uani 1 1 d .
H9A H 0.7217 0.4132 0.6577 0.054 Uiso 1 1 calc R
H9B H 0.8188 0.4562 0.7272 0.054 Uiso 1 1 calc R
H9C H 0.5371 0.4616 0.6736 0.054 Uiso 1 1 calc R
C10 C 0.537(3) 0.6307(6) 0.8680(12) 0.037(4) Uani 1 1 d .
H10A H 0.5696 0.6624 0.8366 0.055 Uiso 1 1 calc R
H10B H 0.6136 0.6357 0.9254 0.055 Uiso 1 1 calc R
H10C H 0.3504 0.6250 0.8639 0.055 Uiso 1 1 calc R
C11 C 0.592(3) 0.5813(6) 1.1104(10) 0.0276(16) Uani 1 1 d .
H11 H 0.3995 0.5779 1.1055 0.033 Uiso 1 1 calc R
C12 C 0.671(3) 0.6408(7) 1.1332(11) 0.0287(17) Uani 1 1 d .
C13 C 0.867(3) 0.6638(6) 1.0967(11) 0.0298(19) Uani 1 1 d .
H13 H 0.9530 0.6450 1.0590 0.036 Uiso 1 1 calc R
C14 C 0.928(3) 0.7169(7) 1.1198(11) 0.032(2) Uani 1 1 d .
H14 H 1.0699 0.7340 1.1014 0.038 Uiso 1 1 calc R
C15 C 0.787(3) 0.7430(7) 1.1669(11) 0.032(2) Uani 1 1 d .
H15 H 0.8243 0.7795 1.1784 0.038 Uiso 1 1 calc R
C16 C 0.594(3) 0.7195(7) 1.1990(11) 0.033(2) Uani 1 1 d .
H16 H 0.4973 0.7396 1.2324 0.039 Uiso 1 1 calc R
C17 C 0.535(3) 0.6645(6) 1.1830(11) 0.0299(19) Uani 1 1 d .
H17 H 0.4058 0.6464 1.2068 0.036 Uiso 1 1 calc R
S4 S -0.2267(6) 0.94087(14) 0.5345(2) 0.0231(8) Uani 1 1 d .
S5 S -0.2586(6) 0.88208(16) 0.7289(3) 0.0280(9) Uani 1 1 d .
S6 S 0.0503(7) 0.70979(16) 0.7007(3) 0.0296(9) Uani 1 1 d .
O11 O -0.093(2) 0.8587(4) 0.4537(7) 0.0255(15) Uani 1 1 d .
O12 O -0.0486(18) 0.8580(4) 0.6775(7) 0.0241(15) Uani 1 1 d .
O13 O -0.119(2) 0.7483(4) 0.6391(7) 0.0259(15) Uani 1 1 d .
O14 O 0.091(2) 0.7189(4) 0.4923(7) 0.0273(15) Uani 1 1 d .
O15 O 0.172(2) 0.7427(4) 0.3604(7) 0.0263(16) Uani 1 1 d .
O16 O -0.5010(16) 0.9272(4) 0.4963(7) 0.023(2) Uani 1 1 d .
O17 O -0.486(2) 0.8935(5) 0.6769(8) 0.037(2) Uani 1 1 d .
O18 O -0.119(2) 0.9241(6) 0.7780(9) 0.043(2) Uani 1 1 d .
O19 O -0.073(2) 0.7081(5) 0.7692(7) 0.034(2) Uani 1 1 d .
O20 O 0.315(2) 0.7249(6) 0.7079(9) 0.043(3) Uani 1 1 d .
C18 C -0.044(2) 0.8794(6) 0.5353(9) 0.0217(16) Uani 1 1 d .
H18 H 0.1449 0.8870 0.5511 0.026 Uiso 1 1 calc R
C19 C -0.129(2) 0.8385(6) 0.5940(9) 0.0215(14) Uani 1 1 d .
H19 H -0.3222 0.8347 0.5830 0.026 Uiso 1 1 calc R
C20 C -0.005(3) 0.7844(6) 0.5901(10) 0.0231(14) Uani 1 1 d .
H20 H 0.1839 0.7874 0.6116 0.028 Uiso 1 1 calc R
C21 C -0.039(3) 0.7671(6) 0.5009(10) 0.0235(15) Uani 1 1 d .
H21 H -0.2283 0.7615 0.4811 0.028 Uiso 1 1 calc R
C22 C 0.059(3) 0.8104(6) 0.4484(10) 0.0247(15) Uani 1 1 d .
H22 H 0.2468 0.8177 0.4683 0.030 Uiso 1 1 calc R
C23 C 0.023(3) 0.7934(6) 0.3629(10) 0.0260(18) Uani 1 1 d .
H23A H 0.0888 0.8210 0.3286 0.031 Uiso 1 1 calc R
H23B H -0.1630 0.7875 0.3423 0.031 Uiso 1 1 calc R
C24 C -0.081(2) 0.9731(6) 0.4534(11) 0.028(3) Uani 1 1 d .
H24A H 0.1072 0.9778 0.4714 0.034 Uiso 1 1 calc R
H24B H -0.1065 0.9506 0.4037 0.034 Uiso 1 1 calc R
C25 C -0.211(3) 1.0277(6) 0.4343(13) 0.034(3) Uani 1 1 d .
H25A H -0.3517 1.0321 0.4664 0.052 Uiso 1 1 calc R
H25B H -0.2809 1.0297 0.3759 0.052 Uiso 1 1 calc R
H25C H -0.0824 1.0560 0.4485 0.052 Uiso 1 1 calc R
C26 C -0.298(3) 0.8320(8) 0.7962(11) 0.038(3) Uani 1 1 d .
H26A H -0.3593 0.8470 0.8442 0.057 Uiso 1 1 calc R
H26B H -0.1314 0.8141 0.8132 0.057 Uiso 1 1 calc R
H26C H -0.4247 0.8063 0.7695 0.057 Uiso 1 1 calc R
C27 C -0.003(6) 0.6487(7) 0.6511(12) 0.054(5) Uani 1 1 d .
H27A H 0.0654 0.6200 0.6885 0.081 Uiso 1 1 calc R
H27B H 0.0853 0.6482 0.6031 0.081 Uiso 1 1 calc R
H27C H -0.1892 0.6435 0.6337 0.081 Uiso 1 1 calc R
C28 C 0.072(3) 0.7048(6) 0.4067(10) 0.0275(16) Uani 1 1 d .
H28 H -0.1143 0.6992 0.3837 0.033 Uiso 1 1 calc R
C29 C 0.216(3) 0.6533(6) 0.4012(11) 0.0268(17) Uani 1 1 d .
C30 C 0.453(3) 0.6446(6) 0.4505(11) 0.030(2) Uani 1 1 d .
H30 H 0.5209 0.6706 0.4898 0.036 Uiso 1 1 calc R
C31 C 0.593(3) 0.5977(6) 0.4426(12) 0.032(2) Uani 1 1 d .
H31 H 0.7507 0.5914 0.4785 0.038 Uiso 1 1 calc R
C32 C 0.501(3) 0.5592(7) 0.3812(11) 0.033(2) Uani 1 1 d .
H32 H 0.5957 0.5275 0.3752 0.039 Uiso 1 1 calc R
C33 C 0.258(3) 0.5703(6) 0.3283(11) 0.033(2) Uani 1 1 d .
H33 H 0.1914 0.5467 0.2852 0.039 Uiso 1 1 calc R
C34 C 0.126(3) 0.6164(6) 0.3425(11) 0.030(2) Uani 1 1 d .
H34 H -0.0368 0.6229 0.3095 0.037 Uiso 1 1 calc R

loop_
_atom_site_aniso_label
_atom_site_aniso_U_11
_atom_site_aniso_U_22
_atom_site_aniso_U_33
_atom_site_aniso_U_23
_atom_site_aniso_U_13
_atom_site_aniso_U_12
S1 0.0225(14) 0.0210(16) 0.024(2) 0.0014(15) -0.0001(14) -0.0002(12)
S2 0.0307(16) 0.0357(19) 0.033(2) -0.0073(17) 0.0087(16) -0.0037(14)
S3 0.0428(18) 0.0195(16) 0.0255(19) 0.0053(15) 0.0058(16) 0.0012(14)
O1 0.031(3) 0.025(3) 0.023(3) -0.001(3) -0.003(3) -0.002(3)
O2 0.023(3) 0.026(3) 0.029(3) 0.001(3) 0.007(2) 0.000(3)
O3 0.033(3) 0.018(3) 0.029(3) 0.002(3) 0.007(3) 0.000(3)
O4 0.030(3) 0.023(3) 0.025(3) -0.002(3) 0.000(3) -0.002(3)
O5 0.035(3) 0.023(3) 0.026(3) -0.001(3) -0.005(3) -0.007(3)
O6 0.012(3) 0.027(5) 0.047(6) 0.006(5) 0.003(4) -0.005(3)
O7 0.056(5) 0.034(4) 0.038(6) -0.007(4) 0.018(5) -0.005(4)
O8 0.025(3) 0.072(7) 0.046(6) -0.020(6) 0.002(4) -0.002(4)
O9 0.074(6) 0.030(5) 0.026(4) 0.004(4) 0.000(4) -0.006(5)
O10 0.038(3) 0.028(5) 0.042(5) 0.013(5) 0.010(4) 0.002(3)
C1 0.022(3) 0.020(3) 0.024(3) 0.002(3) 0.000(3) -0.005(3)
C2 0.023(3) 0.020(3) 0.025(3) 0.001(2) 0.004(3) -0.002(3)
C3 0.027(3) 0.019(3) 0.027(3) 0.002(2) 0.006(3) -0.003(3)
C4 0.028(3) 0.023(3) 0.026(3) -0.002(2) 0.001(3) -0.001(3)
C5 0.030(3) 0.025(3) 0.024(3) -0.001(3) 0.000(3) -0.004(3)
C6 0.032(4) 0.023(3) 0.024(3) -0.001(3) 0.000(4) -0.004(3)
C7 0.020(4) 0.017(5) 0.028(7) 0.005(5) 0.002(4) -0.002(4)
C8 0.017(5) 0.017(5) 0.041(8) 0.005(5) 0.003(5) -0.006(4)
C9 0.023(5) 0.049(8) 0.030(6) 0.019(7) -0.016(5) 0.007(6)
C10 0.049(8) 0.019(4) 0.047(9) 0.010(6) 0.019(9) 0.007(5)
C11 0.033(3) 0.023(3) 0.025(3) -0.003(3) -0.001(3) -0.004(3)
C12 0.035(3) 0.024(3) 0.026(4) -0.003(3) 0.002(3) -0.004(3)
C13 0.035(4) 0.025(4) 0.029(4) -0.003(4) 0.002(4) -0.005(3)
C14 0.038(4) 0.025(4) 0.030(5) -0.002(4) -0.003(4) -0.007(3)
C15 0.040(4) 0.024(4) 0.029(5) -0.004(4) -0.006(4) -0.005(3)
C16 0.039(4) 0.026(4) 0.030(5) -0.005(4) -0.003(4) -0.002(4)
C17 0.036(4) 0.025(4) 0.027(4) -0.005(4) 0.000(4) -0.002(3)
S4 0.0184(13) 0.0221(16) 0.028(2) 0.0001(15) 0.0019(14) 0.0018(12)
S5 0.0221(13) 0.0390(19) 0.024(2) -0.0054(16) 0.0077(14) -0.0078(14)
S6 0.0347(16) 0.0287(19) 0.022(2) 0.0049(16) -0.0046(15) -0.0025(14)
O11 0.030(3) 0.023(3) 0.023(3) 0.000(3) 0.001(3) 0.001(3)
O12 0.019(3) 0.031(3) 0.023(3) -0.004(3) 0.004(3) -0.005(3)
O13 0.031(3) 0.026(3) 0.021(3) 0.003(3) 0.003(3) -0.003(3)
O14 0.033(3) 0.023(3) 0.028(3) 0.001(3) 0.007(3) 0.003(3)
O15 0.034(3) 0.021(3) 0.025(4) -0.001(3) 0.008(3) 0.003(3)
O16 0.013(3) 0.029(5) 0.028(5) 0.009(4) 0.006(3) 0.003(3)
O17 0.026(3) 0.052(6) 0.035(5) 0.003(5) 0.004(3) 0.004(4)
O18 0.042(5) 0.047(5) 0.040(6) -0.020(4) 0.008(4) -0.008(4)
O19 0.046(5) 0.032(5) 0.022(4) 0.007(4) -0.005(4) -0.013(5)
O20 0.033(3) 0.057(6) 0.035(6) 0.011(5) -0.009(4) -0.012(4)
C18 0.021(3) 0.021(3) 0.022(3) 0.001(3) 0.002(3) 0.001(3)
C19 0.018(3) 0.024(3) 0.022(3) -0.001(2) 0.003(3) -0.002(3)
C20 0.023(3) 0.023(3) 0.023(3) 0.001(2) 0.004(3) -0.001(3)
C21 0.025(3) 0.023(3) 0.024(3) 0.000(2) 0.008(3) 0.000(3)
C22 0.031(3) 0.022(3) 0.022(3) 0.001(3) 0.007(3) 0.001(3)
C23 0.035(4) 0.020(3) 0.023(3) 0.000(3) 0.006(3) 0.003(3)
C24 0.013(4) 0.023(6) 0.050(8) 0.015(5) 0.007(5) 0.010(4)
C25 0.025(5) 0.018(6) 0.059(9) 0.012(5) 0.004(6) 0.011(5)
C26 0.042(8) 0.055(8) 0.020(8) 0.003(6) 0.010(6) -0.003(7)
C27 0.113(16) 0.020(5) 0.025(9) 0.008(5) 0.000(10) -0.016(7)
C28 0.034(3) 0.023(3) 0.027(3) 0.001(3) 0.009(3) 0.002(3)
C29 0.030(3) 0.021(3) 0.031(4) 0.001(3) 0.010(3) -0.002(3)
C30 0.030(4) 0.023(4) 0.037(5) 0.000(4) 0.007(4) -0.002(3)
C31 0.033(4) 0.025(4) 0.039(5) 0.000(4) 0.008(4) 0.001(3)
C32 0.036(4) 0.025(4) 0.039(5) -0.002(4) 0.011(4) 0.003(3)
C33 0.038(4) 0.022(4) 0.038(5) -0.002(4) 0.008(4) 0.000(4)
C34 0.037(4) 0.021(4) 0.035(5) -0.001(3) 0.008(4) -0.002(3)

loop_
_atom_type_symbol
_atom_type_description
_atom_type_scat_dispersion_real
_atom_type_scat_dispersion_imag
_atom_type_scat_source
C C 0.0033 0.0016 'International Tables Vol C Tables 4.2.6.8 and 6.1.1.4'
H H 0.0000 0.0000 'International Tables Vol C Tables 4.2.6.8 and 6.1.1.4'
O O 0.0106 0.0060 'International Tables Vol C Tables 4.2.6.8 and 6.1.1.4'
S S 0.1246 0.1234 'International Tables Vol C Tables 4.2.6.8 and 6.1.1.4'

loop_
_geom_angle_atom_site_label_1
_geom_angle_atom_site_label_2
_geom_angle_atom_site_label_3
_geom_angle
O6 S1 C7 108.2(7)
O6 S1 C1 105.7(6)
C7 S1 C1 96.9(7)
O8 S2 O7 113.8(9)
O8 S2 O2 110.9(7)
O7 S2 O2 107.6(8)
O8 S2 C9 113.3(9)
O7 S2 C9 110.2(9)
O2 S2 C9 100.0(8)
O9 S3 O10 122.3(9)
O9 S3 O3 104.7(7)
O10 S3 O3 107.1(7)
O9 S3 C10 108.8(9)
O10 S3 C10 110.1(9)
O3 S3 C10 101.8(6)
C1 O1 C5 109.0(11)
C2 O2 S2 122.1(8)
C3 O3 S3 122.7(9)
C11 O4 C4 110.7(11)
C11 O5 C6 113.7(13)
O1 C1 C2 114.5(12)
O1 C1 S1 105.9(8)
C2 C1 S1 106.9(10)
O1 C1 H1 109.8
C2 C1 H1 109.8
S1 C1 H1 109.8
O2 C2 C1 108.8(12)
O2 C2 C3 108.9(11)
C1 C2 C3 111.7(13)
O2 C2 H2 109.2
C1 C2 H2 109.1
C3 C2 H2 109.1
O3 C3 C4 112.6(12)
O3 C3 C2 106.6(13)
C4 C3 C2 108.5(11)
O3 C3 H3 109.7
C4 C3 H3 109.8
C2 C3 H3 109.7
O4 C4 C3 111.8(12)
O4 C4 C5 113.0(13)
C3 C4 C5 110.1(12)
O4 C4 H4 107.2
C3 C4 H4 107.2
C5 C4 H4 107.2
O1 C5 C4 112.5(13)
O1 C5 C6 109.2(12)
C4 C5 C6 110.4(13)
O1 C5 H5 108.2
C4 C5 H5 108.2
C6 C5 H5 108.2
O5 C6 C5 106.5(12)
O5 C6 H6A 110.4
C5 C6 H6A 110.4
O5 C6 H6B 110.4
C5 C6 H6B 110.5
H6A C6 H6B 108.6
C8 C7 S1 111.5(11)
C8 C7 H7A 109.4
S1 C7 H7A 109.3
C8 C7 H7B 109.3
S1 C7 H7B 109.3
H7A C7 H7B 108.0
C7 C8 H8A 109.5
C7 C8 H8B 109.5
H8A C8 H8B 109.5
C7 C8 H8C 109.5
H8A C8 H8C 109.5
H8B C8 H8C 109.5
S2 C9 H9A 109.5
S2 C9 H9B 109.4
H9A C9 H9B 109.5
S2 C9 H9C 109.5
H9A C9 H9C 109.5
H9B C9 H9C 109.5
S3 C10 H10A 109.5
S3 C10 H10B 109.5
H10A C10 H10B 109.5
S3 C10 H10C 109.4
H10A C10 H10C 109.5
H10B C10 H10C 109.5
O4 C11 O5 110.6(12)
O4 C11 C12 111.1(12)
O5 C11 C12 108.8(13)
O4 C11 H11 108.7
O5 C11 H11 108.8
C12 C11 H11 108.7
C17 C12 C13 126.3(16)
C17 C12 C11 115.7(14)
C13 C12 C11 118.0(14)
C12 C13 C14 115.0(15)
C12 C13 H13 122.5
C14 C13 H13 122.5
C15 C14 C13 120.4(15)
C15 C14 H14 119.8
C13 C14 H14 119.7
C14 C15 C16 122.3(17)
C14 C15 H15 118.8
C16 C15 H15 118.9
C15 C16 C17 120.1(16)
C15 C16 H16 119.9
C17 C16 H16 120.0
C12 C17 C16 115.6(15)
C12 C17 H17 122.2
C16 C17 H17 122.2
O16 S4 C18 105.8(6)
O16 S4 C24 105.6(7)
C18 S4 C24 95.9(6)
O17 S5 O18 120.1(9)
O17 S5 O12 109.9(7)
O18 S5 O12 104.2(6)
O17 S5 C26 112.2(9)
O18 S5 C26 105.7(9)
O12 S5 C26 103.3(7)
O19 S6 O20 120.6(8)
O19 S6 O13 105.3(7)
O20 S6 O13 109.3(7)
O19 S6 C27 107.4(9)
O20 S6 C27 110.8(12)
O13 S6 C27 101.7(9)
C18 O11 C22 109.9(12)
C19 O12 S5 120.4(8)
C20 O13 S6 121.8(9)
C21 O14 C28 110.5(12)
C28 O15 C23 109.2(10)
O11 C18 C19 109.2(12)
O11 C18 S4 106.7(10)
C19 C18 S4 111.8(9)
O11 C18 H18 109.7
C19 C18 H18 109.7
S4 C18 H18 109.7
O12 C19 C20 106.3(12)
O12 C19 C18 107.8(11)
C20 C19 C18 114.1(11)
O12 C19 H19 109.5
C20 C19 H19 109.5
C18 C19 H19 109.5
O13 C20 C19 109.4(10)
O13 C20 C21 112.3(12)
C19 C20 C21 108.3(13)
O13 C20 H20 108.9
C19 C20 H20 108.9
C21 C20 H20 109.0
O14 C21 C20 111.1(13)
O14 C21 C22 109.9(10)
C20 C21 C22 110.4(13)
O14 C21 H21 108.4
C20 C21 H21 108.4
C22 C21 H21 108.4
C23 C22 O11 108.2(13)
C23 C22 C21 109.8(13)
O11 C22 C21 108.6(10)
C23 C22 H22 110.1
O11 C22 H22 110.1
C21 C22 H22 110.1
C22 C23 O15 106.6(13)
C22 C23 H23A 110.4
O15 C23 H23A 110.4
C22 C23 H23B 110.4
O15 C23 H23B 110.4
H23A C23 H23B 108.6
C25 C24 S4 108.9(10)
C25 C24 H24A 109.9
S4 C24 H24A 109.9
C25 C24 H24B 109.9
S4 C24 H24B 109.9
H24A C24 H24B 108.3
C24 C25 H25A 109.4
C24 C25 H25B 109.5
H25A C25 H25B 109.5
C24 C25 H25C 109.5
H25A C25 H25C 109.5
H25B C25 H25C 109.5
S5 C26 H26A 109.4
S5 C26 H26B 109.5
H26A C26 H26B 109.5
S5 C26 H26C 109.5
H26A C26 H26C 109.5
H26B C26 H26C 109.5
S6 C27 H27A 109.5
S6 C27 H27B 109.5
H27A C27 H27B 109.5
S6 C27 H27C 109.4
H27A C27 H27C 109.5
H27B C27 H27C 109.5
O15 C28 O14 113.7(13)
O15 C28 C29 109.0(11)
O14 C28 C29 108.1(13)
O15 C28 H28 108.6
O14 C28 H28 108.6
C29 C28 H28 108.6
C34 C29 C30 118.9(15)
C34 C29 C28 120.4(15)
C30 C29 C28 120.4(15)
C29 C30 C31 120.5(16)
C29 C30 H30 119.8
C31 C30 H30 119.8
C30 C31 C32 120.8(16)
C30 C31 H31 119.6
C32 C31 H31 119.6
C31 C32 C33 117.6(14)
C31 C32 H32 121.2
C33 C32 H32 121.2
C34 C33 C32 118.0(17)
C34 C33 H33 121.0
C32 C33 H33 121.0
C29 C34 C33 124.1(17)
C29 C34 H34 117.9
C33 C34 H34 118.0

loop_
_geom_bond_atom_site_label_1
_geom_bond_atom_site_label_2
_geom_bond_distance
S1 O6 1.487(9)
S1 C7 1.797(16)
S1 C1 1.872(15)
S2 O8 1.422(11)
S2 O7 1.434(14)
S2 O2 1.586(13)
S2 C9 1.726(17)
S3 O9 1.412(14)
S3 O10 1.411(13)
S3 O3 1.590(10)
S3 C10 1.753(16)
O1 C1 1.395(19)
O1 C5 1.410(19)
O2 C2 1.457(17)
O3 C3 1.43(2)
O4 C11 1.402(18)
O4 C4 1.410(19)
O5 C11 1.40(2)
O5 C6 1.443(19)
C1 C2 1.49(2)
C1 H1 1.0000
C2 C3 1.53(2)
C2 H2 1.0000
C3 C4 1.49(2)
C3 H3 1.0000
C4 C5 1.50(2)
C4 H4 1.0000
C5 C6 1.52(2)
C5 H5 1.0000
C6 H6A 0.9900
C6 H6B 0.9900
C7 C8 1.530(18)
C7 H7A 0.9900
C7 H7B 0.9900
C8 H8A 0.9800
C8 H8B 0.9800
C8 H8C 0.9800
C9 H9A 0.9800
C9 H9B 0.9800
C9 H9C 0.9800
C10 H10A 0.9800
C10 H10B 0.9800
C10 H10C 0.9800
C11 C12 1.58(2)
C11 H11 1.0000
C12 C17 1.31(2)
C12 C13 1.39(2)
C13 C14 1.41(2)
C13 H13 0.9500
C14 C15 1.33(2)
C14 H14 0.9500
C15 C16 1.35(2)
C15 H15 0.9500
C16 C17 1.43(2)
C16 H16 0.9500
C17 H17 0.9500
S4 O16 1.512(10)
S4 C18 1.814(15)
S4 C24 1.834(15)
S5 O17 1.386(13)
S5 O18 1.456(14)
S5 O12 1.610(10)
S5 C26 1.714(19)
S6 O19 1.390(12)
S6 O20 1.419(12)
S6 O13 1.573(12)
S6 C27 1.74(2)
O11 C18 1.433(19)
O11 C22 1.462(17)
O12 C19 1.466(19)
O13 C20 1.409(18)
O14 C21 1.408(17)
O14 C28 1.45(2)
O15 C28 1.376(18)
O15 C23 1.497(16)
C18 C19 1.529(19)
C18 H18 1.0000
C19 C20 1.51(2)
C19 H19 1.0000
C20 C21 1.52(2)
C20 H20 1.0000
C21 C22 1.53(2)
C21 H21 1.0000
C22 C23 1.46(2)
C22 H22 1.0000
C23 H23A 0.9900
C23 H23B 0.9900
C24 C25 1.540(19)
C24 H24A 0.9900
C24 H24B 0.9900
C25 H25A 0.9800
C25 H25B 0.9800
C25 H25C 0.9800
C26 H26A 0.9800
C26 H26B 0.9800
C26 H26C 0.9800
C27 H27A 0.9800
C27 H27B 0.9800
C27 H27C 0.9800
C28 C29 1.51(2)
C28 H28 1.0000
C29 C34 1.37(2)
C29 C30 1.39(2)
C30 C31 1.40(2)
C30 H30 0.9500
C31 C32 1.43(3)
C31 H31 0.9500
C32 C33 1.45(3)
C32 H32 0.9500
C33 C34 1.39(2)
C33 H33 0.9500
C34 H34 0.9500

loop_
_geom_torsion_atom_site_label_1
_geom_torsion_atom_site_label_2
_geom_torsion_atom_site_label_3
_geom_torsion_atom_site_label_4
_geom_torsion
O8 S2 O2 C2 7.1(14)
O7 S2 O2 C2 -118.0(11)
C9 S2 O2 C2 126.9(12)
O9 S3 O3 C3 143.3(12)
O10 S3 O3 C3 12.1(13)
C10 S3 O3 C3 -103.4(12)
C5 O1 C1 C2 -58.1(15)
C5 O1 C1 S1 -175.6(9)
O6 S1 C1 O1 37.1(12)
C7 S1 C1 O1 -74.0(10)
O6 S1 C1 C2 -85.3(10)
C7 S1 C1 C2 163.5(9)
S2 O2 C2 C1 118.7(11)
S2 O2 C2 C3 -119.4(11)
O1 C1 C2 O2 173.6(11)
S1 C1 C2 O2 -69.5(11)
O1 C1 C2 C3 53.4(14)
S1 C1 C2 C3 170.3(8)
S3 O3 C3 C4 100.9(12)
S3 O3 C3 C2 -140.3(9)
O2 C2 C3 O3 69.4(13)
C1 C2 C3 O3 -170.4(10)
O2 C2 C3 C4 -169.1(12)
C1 C2 C3 C4 -49.0(15)
C11 O4 C4 C3 -179.8(12)
C11 O4 C4 C5 -54.9(15)
O3 C3 C4 O4 -63.8(16)
C2 C3 C4 O4 178.5(12)
O3 C3 C4 C5 169.7(11)
C2 C3 C4 C5 52.1(16)
C1 O1 C5 C4 61.3(14)
C1 O1 C5 C6 -175.7(12)
O4 C4 C5 O1 173.6(10)
C3 C4 C5 O1 -60.6(15)
O4 C4 C5 C6 51.3(15)
C3 C4 C5 C6 177.1(12)
C11 O5 C6 C5 58.1(15)
O1 C5 C6 O5 -174.4(12)
C4 C5 C6 O5 -50.1(16)
O6 S1 C7 C8 63.2(12)
C1 S1 C7 C8 172.3(10)
C4 O4 C11 O5 59.7(15)
C4 O4 C11 C12 -179.4(12)
C6 O5 C11 O4 -64.1(15)
C6 O5 C11 C12 173.6(11)
O4 C11 C12 C17 156.1(15)
O5 C11 C12 C17 -81.8(18)
O4 C11 C12 C13 -21(2)
O5 C11 C12 C13 100.9(17)
C17 C12 C13 C14 3(3)
C11 C12 C13 C14 -180.0(16)
C12 C13 C14 C15 -6(3)
C13 C14 C15 C16 4(3)
C14 C15 C16 C17 0(3)
C13 C12 C17 C16 1(3)
C11 C12 C17 C16 -175.7(15)
C15 C16 C17 C12 -3(3)
O17 S5 O12 C19 -15.7(13)
O18 S5 O12 C19 -145.6(11)
C26 S5 O12 C19 104.1(12)
O19 S6 O13 C20 141.4(11)
O20 S6 O13 C20 10.5(14)
C27 S6 O13 C20 -106.6(14)
C22 O11 C18 C19 -62.0(12)
C22 O11 C18 S4 176.9(8)
O16 S4 C18 O11 51.7(10)
C24 S4 C18 O11 -56.4(10)
O16 S4 C18 C19 -67.6(12)
C24 S4 C18 C19 -175.7(11)
S5 O12 C19 C20 -131.8(9)
S5 O12 C19 C18 105.6(10)
O11 C18 C19 O12 173.3(10)
S4 C18 C19 O12 -68.8(12)
O11 C18 C19 C20 55.6(15)
S4 C18 C19 C20 173.4(10)
S6 O13 C20 C19 -133.4(11)
S6 O13 C20 C21 106.4(13)
O12 C19 C20 O13 68.2(13)
C18 C19 C20 O13 -173.2(12)
O12 C19 C20 C21 -169.2(10)
C18 C19 C20 C21 -50.6(15)
C28 O14 C21 C20 -176.0(11)
C28 O14 C21 C22 -53.5(15)
O13 C20 C21 O14 -64.1(14)
C19 C20 C21 O14 175.0(10)
O13 C20 C21 C22 173.7(11)
C19 C20 C21 C22 52.8(14)
C18 O11 C22 C23 -174.7(11)
C18 O11 C22 C21 66.1(15)
O14 C21 C22 C23 57.6(16)
C20 C21 C22 C23 -179.4(12)
O14 C21 C22 O11 175.7(12)
C20 C21 C22 O11 -61.3(16)
O11 C22 C23 O15 -177.6(10)
C21 C22 C23 O15 -59.2(14)
C28 O15 C23 C22 61.7(15)
O16 S4 C24 C25 68.9(13)
C18 S4 C24 C25 177.1(12)
C23 O15 C28 O14 -61.6(16)
C23 O15 C28 C29 177.7(13)
C21 O14 C28 O15 58.6(15)
C21 O14 C28 C29 179.9(11)
O15 C28 C29 C34 -91.7(16)
O14 C28 C29 C34 144.2(13)
O15 C28 C29 C30 82.2(18)
O14 C28 C29 C30 -41.9(17)
C34 C29 C30 C31 -3(2)
C28 C29 C30 C31 -176.8(13)
C29 C30 C31 C32 3(2)
C30 C31 C32 C33 -1(2)
C31 C32 C33 C34 -2(2)
C30 C29 C34 C33 0(2)
C28 C29 C34 C33 173.8(14)
C32 C33 C34 C29 3(2)
